data_7720783
loop_
_publ_author_name
'Shin, Jiehye'
'Wade, Casey R.'

_publ_section_title
;
 In or out? Adaptive metal binding by a diphosphine-based Zr metal-organic
 cage.
;
_journal_issue 16
_journal_name_full 'Dalton transactions (Cambridge, England : 2003)'
_journal_page_first 6407
_journal_page_last 6414
_journal_paper_doi 10.1039/d6dt00536e
_journal_volume 55
_journal_year 2026
_chemical_formula_moiety 'C122 H119 Ag6 Cl2 N6 O21 P6 S Zr6, C2 H6 O S, 32[C2H6SO], 6[PF6]'
_chemical_formula_sum 'C188 H317 Ag6 Cl2 F36 N6 O54 P12 S34 Zr6'
_chemical_formula_weight 6936.58
_chemical_name_common Zr-P2N2-Ag_masked_counteranions
_space_group_crystal_system orthorhombic
_space_group_IT_number 57
_space_group_name_Hall '-P 2c 2b'
_space_group_name_H-M_alt 'P b c m'
_atom_sites_solution_hydrogens geom
_atom_sites_solution_primary dual
_audit_creation_date 2026-01-07
_audit_creation_method
;
Olex2 1.5
(compiled 2025.07.13 svn.rb7424aed for OlexSys, GUI svn.r7314)
;
_audit_update_record
;
2026-03-03 deposited with the CCDC.	2026-03-31 downloaded from the CCDC.
;
_cell_angle_alpha 90
_cell_angle_beta 90
_cell_angle_gamma 90
_cell_formula_units_Z 4
_cell_length_a 21.0912(14)
_cell_length_b 40.752(3)
_cell_length_c 26.4875(19)
_cell_measurement_reflns_used 9707
_cell_measurement_temperature 100.00
_cell_measurement_theta_max 22.39
_cell_measurement_theta_min 2.22
_cell_volume 22766(3)
_computing_cell_refinement 'SAINT v8.40B (Bruker, 2021)'
_computing_data_collection 'APEX5 v2023.9-RC115 (Bruker, 2023)'
_computing_data_reduction 'SAINT v8.40B (Bruker, 2021)'
_computing_molecular_graphics 'Olex2 1.5 (Dolomanov et al., 2009)'
_computing_publication_material 'Olex2 1.5 (Dolomanov et al., 2009)'
_computing_structure_refinement 'SHELXL 2018/3 (Sheldrick, 2015)'
_computing_structure_solution 'SHELXT  (Sheldrick, 2015)'
_diffrn_ambient_temperature 100.00
_diffrn_detector 'Bruker Photon III area detector'
_diffrn_detector_area_resol_mean 10.5
_diffrn_detector_type 'CMOS area detector'
_diffrn_measured_fraction_theta_full 0.993
_diffrn_measured_fraction_theta_max 0.993
_diffrn_measurement_device 'Kappa Four-Circle Diffractometer'
_diffrn_measurement_device_type 'Bruker D8 Venture'
_diffrn_measurement_method '\w and \f scans'
_diffrn_radiation_monochromator 'Double Bounce Multilayer Mirrors'
_diffrn_radiation_probe x-ray
_diffrn_radiation_type MoK\a
_diffrn_radiation_wavelength 0.71073
_diffrn_radiation_xray_symbol K-L~3~
_diffrn_reflns_av_R_equivalents 0.0695
_diffrn_reflns_av_unetI/netI 0.0280
_diffrn_reflns_Laue_measured_fraction_full 0.993
_diffrn_reflns_Laue_measured_fraction_max 0.993
_diffrn_reflns_limit_h_max 23
_diffrn_reflns_limit_h_min -22
_diffrn_reflns_limit_k_max 45
_diffrn_reflns_limit_k_min -45
_diffrn_reflns_limit_l_max 29
_diffrn_reflns_limit_l_min -29
_diffrn_reflns_number 321070
_diffrn_reflns_point_group_measured_fraction_full 0.993
_diffrn_reflns_point_group_measured_fraction_max 0.993
_diffrn_reflns_theta_full 23.349
_diffrn_reflns_theta_max 23.349
_diffrn_reflns_theta_min 1.834
_diffrn_source 'Micro Focus Rotating Anode'
_diffrn_source_type 'Bruker TXS'
_diffrn_standards_number 0
_exptl_absorpt_coefficient_mu 1.297
_exptl_absorpt_correction_T_max 0.0412
_exptl_absorpt_correction_T_min 0.0217
_exptl_absorpt_correction_type multi-scan
_exptl_absorpt_process_details
;
SADABS-2016/2 (Bruker,2016/2) was used for absorption correction.
wR2(int) was 0.1107 before and 0.0689 after correction.
The Ratio of minimum to maximum transmission is 0.5267.
The \l/2 correction factor is Not present.
;
_exptl_crystal_colour 'clear colourless'
_exptl_crystal_colour_lustre clear
_exptl_crystal_colour_primary colourless
_exptl_crystal_density_diffrn 2.024
_exptl_crystal_description block
_exptl_crystal_F_000 14092
_exptl_crystal_recrystallization_method 'Re-crystallisation from solvent: dimethylsulfoxide/ethyl acetate'
_exptl_crystal_size_max 0.02
_exptl_crystal_size_mid 0.01
_exptl_crystal_size_min 0.01
_refine_diff_density_max 1.652
_refine_diff_density_min -1.617
_refine_diff_density_rms 0.213
_refine_ls_extinction_method none
_refine_ls_goodness_of_fit_ref 2.238
_refine_ls_hydrogen_treatment constr
_refine_ls_matrix_type full
_refine_ls_number_parameters 738
_refine_ls_number_reflns 16843
_refine_ls_number_restraints 962
_refine_ls_restrained_S_all 2.196
_refine_ls_R_factor_all 0.1942
_refine_ls_R_factor_gt 0.1501
_refine_ls_shift/su_max 0.001
_refine_ls_shift/su_mean 0.000
_refine_ls_structure_factor_coef Fsqd
_refine_ls_weighting_details 'w=1/[\s^2^(Fo^2^)+(0.2000P)^2^] where P=(Fo^2^+2Fc^2^)/3'
_refine_ls_weighting_scheme calc
_refine_ls_wR_factor_gt 0.4673
_refine_ls_wR_factor_ref 0.5190
_reflns_Friedel_coverage 0.000
_reflns_number_gt 11602
_reflns_number_total 16843
_reflns_threshold_expression 'I > 2\s(I)'
_cod_data_source_file d6dt00536e2.cif
_cod_data_source_block Zr-P2N2-Ag_masked_counteranions
_cod_depositor_comments
;
The following automatic conversions were performed:

data item '_diffrn_radiation_probe' value 'X-ray' was changed to
'x-ray' in accordance with the
/home/data/users/saulius/crontab/automatic-downloads/rss-feeds/RSC/lib/dictionaries/cif_core.dic
dictionary named 'cif_core.dic' version 2.4.2 last updated on
2011-04-26.

Automatic conversion script
Id: cif_fix_values 8170 2020-07-09 18:12:32Z antanas 

 Adding full bibliography for 7720780--7720784.cif.
;
_cod_original_sg_symbol_H-M Pbcm
_cod_database_code 7720783
_shelx_shelxl_version_number 2018/3
_shelx_space_group_comment
;
The symmetry employed for this shelxl refinement is uniquely defined
by the following loop, which should always be used as a source of
symmetry information in preference to the above space-group names.
They are only intended as comments.
;
_shelx_estimated_absorpt_t_max 0.987
_shelx_estimated_absorpt_t_min 0.975
_olex2_refinement_description
;
1. Fixed Uiso
 At 1.2 times of:
  All C(H) groups, All C(H,H) groups, All O(H) groups
 At 1.5 times of:
  All C(H,H,H) groups
2. Restrained distances
 C41-C40
 1.4 with sigma of 0.02
 C40-C39
 1.4 with sigma of 0.02
 C41-C39
 2.3 with sigma of 0.02
 C39-C39_$1
 1.4 with sigma of 0.02
3. Rigid body (RIGU) restrains
 All non-hydrogen atoms
 with sigma for 1-2 distances of 0.002 and sigma for 1-3 distances of 0.002
4. Same fragment restrains
{N3, C60, C61, C62, C63, C64, O6, C59} sigma for 1-2: 0.02, 1-3: 0.04
as in
{N4, C51, C50, C49, C48, C47, O11, C52}
5.a Ternary CH refined with riding coordinates:
 C7(H7), C6(H6)
5.b Secondary CH2 refined with riding coordinates:
 C52(H52A,H52B), C16(H16A,H16B), C17(H17A,H17B), C18(H18A,H18B), C19(H19A,
 H19B), C59(H59A,H59B)
5.c Aromatic/amide H refined with riding coordinates:
 C50(H50), C49(H49), C11(H11), C14(H14), C13(H13), C12(H12), O1(H1), O16(H16),
 O3(H3), O15(H15), C34(H34), C35(H35), C37(H37), C32(H32), C61(H61), C62(H62),
 C54(H54), C55(H55), C56(H56), C57(H57), C58(H58), C22(H22), C23(H23), C24(H24),
  C25(H25), C21(H21), C46(H46), C45(H45), C44(H44), C43(H43), C42(H42), C3(H3A),
  C4(H4), C5(H5), C1(H1A), C2(H2), C41(H41), C26(H26), C27(H27), C28(H28),
 C29(H29), C30(H30), C39(H39), C40(H40)
5.d Fitted pentagon refined as free rotating group:
 C46(C45,C44,C43,C42), C3(C4,C5,C1,C2)
5.e Fitted hexagon refined as free rotating group:
 C10(C11,C14,C15,C13,C12), C34(C35,C36,C37,C32,C33), C53(C54,C55,C56,C57,C58),
 C22(C23,C24,C25,C20,C21), C31(C26,C27,C28,C29,C30)
5.f Idealised Me refined as rotating group:
 C66(H66A,H66B,H66C), C65(H65A,H65B,H65C)
;
_smtbx_masks_void_probe_radius 1.2
_smtbx_masks_void_truncation_radius 1.2
_olex2_submission_special_instructions 'No special instructions were received'

loop_
_space_group_symop_operation_xyz
'x, y, z'
'-x, -y, z+1/2'
'-x, y+1/2, -z+1/2'
'x, -y+1/2, -z'
'-x, -y, -z'
'x, y, -z-1/2'
'x, -y-1/2, z-1/2'
'-x, y-1/2, z'

loop_
_atom_site_label
_atom_site_type_symbol
_atom_site_fract_x
_atom_site_fract_y
_atom_site_fract_z
_atom_site_U_iso_or_equiv
_atom_site_adp_type
_atom_site_occupancy
_atom_site_site_symmetry_order
_atom_site_calc_flag
_atom_site_refinement_flags_posn
_atom_site_refinement_flags_adp
_atom_site_refinement_flags_occupancy
_atom_site_disorder_assembly
_atom_site_disorder_group
Zr4 Zr 0.59200(7) 0.42423(5) 0.18708(6) 0.0811(5) Uani 1 1 d . . . . .
Zr2 Zr 0.84527(10) 0.79014(4) 0.18714(6) 0.0863(6) Uani 1 1 d . . . . .
Ag3 Ag 0.78387(10) 0.59225(5) 0.08411(7) 0.1309(8) Uani 1 1 d . . . . .
Zr3 Zr 0.72380(12) 0.40461(7) 0.250000 0.0903(7) Uani 1 2 d S T P . .
Zr1 Zr 0.96859(13) 0.75994(7) 0.250000 0.0918(8) Uani 1 2 d S T P . .
Ag2 Ag 0.91213(11) 0.57615(6) 0.13110(7) 0.1442(9) Uani 1 1 d . . . . .
Ag1 Ag 0.57364(12) 0.63218(5) 0.30848(8) 0.1351(8) Uani 1 1 d . . . . .
S2 S 0.6725(4) 0.57433(19) 0.250000 0.105(2) Uani 1 2 d S T P . .
P2 P 0.9703(2) 0.56407(11) 0.0578(2) 0.0915(14) Uani 1 1 d . . . . .
P7 P 0.8067(3) 0.58837(13) -0.00232(18) 0.0936(14) Uani 1 1 d . . . . .
Cl2 Cl 0.8134(3) 0.59125(15) 0.1723(2) 0.124(2) Uani 1 1 d . . . . .
P3 P 0.4692(3) 0.65218(14) 0.3223(3) 0.1122(18) Uani 1 1 d . . . . .
S1 S 0.7290(7) 0.6505(3) 0.250000 0.160(4) Uani 1 2 d S T P . .
O13 O 0.7534(5) 0.4402(3) 0.1923(4) 0.079(2) Uani 1 1 d . . . . .
O4 O 0.9502(6) 0.7229(3) 0.1919(4) 0.087(3) Uani 1 1 d . . . . .
N4 N 0.4227(10) 0.6099(5) 0.250000 0.093(5) Uani 1 2 d DS T P . .
C51 C 0.4502(15) 0.5792(6) 0.250000 0.100(7) Uani 1 2 d DS T P . .
C50 C 0.4693(10) 0.5637(4) 0.2044(6) 0.101(5) Uani 1 1 d D . . . .
H50 H 0.463264 0.574642 0.173179 0.121 Uiso 1 1 calc R U . . .
C49 C 0.4964(10) 0.5330(4) 0.2048(6) 0.091(4) Uani 1 1 d D . . . .
H49 H 0.508394 0.522749 0.174082 0.109 Uiso 1 1 calc R U . . .
C48 C 0.5059(11) 0.5174(6) 0.250000 0.087(5) Uani 1 2 d DS T P . .
C47 C 0.5404(10) 0.4862(6) 0.250000 0.082(4) Uani 1 2 d DS T P . .
O11 O 0.5494(4) 0.4709(3) 0.2074(4) 0.081(2) Uani 1 1 d D . . . .
C52 C 0.4011(12) 0.6294(6) 0.2971(9) 0.127(7) Uani 1 1 d D . . . .
H52A H 0.384641 0.614116 0.323066 0.152 Uiso 1 1 calc R U . . .
H52B H 0.366808 0.644817 0.287865 0.152 Uiso 1 1 calc R U . . .
O5 O 0.8632(6) 0.7432(3) 0.1514(4) 0.088(3) Uani 1 1 d . . . . .
O12 O 0.6692(5) 0.4532(3) 0.1506(4) 0.088(3) Uani 1 1 d . . . . .
O8 O 0.6083(8) 0.5895(4) 0.250000 0.088(4) Uani 1 2 d S T P . .
O6 O 0.7526(6) 0.7715(3) 0.2065(4) 0.093(3) Uani 1 1 d D . . . .
C10 C 0.9104(5) 0.6935(2) 0.1213(3) 0.077(3) Uani 1 1 d G . . . .
C11 C 0.8620(4) 0.6896(2) 0.0862(4) 0.079(3) Uani 1 1 d G . . . .
H11 H 0.826726 0.704113 0.086462 0.095 Uiso 1 1 calc R U . . .
C14 C 0.8651(5) 0.6645(3) 0.0508(3) 0.084(4) Uani 1 1 d G . . . .
H14 H 0.831982 0.661837 0.026827 0.101 Uiso 1 1 calc R U . . .
C15 C 0.9167(5) 0.6433(2) 0.0504(4) 0.087(4) Uani 1 1 d G . . . .
C13 C 0.9651(5) 0.6471(3) 0.0855(4) 0.103(5) Uani 1 1 d G . . . .
H13 H 1.000362 0.632614 0.085272 0.124 Uiso 1 1 calc R U . . .
C12 C 0.9620(4) 0.6722(3) 0.1209(3) 0.075(3) Uani 1 1 d G . . . .
H12 H 0.995107 0.674890 0.144908 0.089 Uiso 1 1 calc R U . . .
O14 O 0.6436(7) 0.4340(4) 0.250000 0.079(3) Uani 1 2 d S T P . .
N1 N 0.9260(7) 0.6207(3) 0.0127(5) 0.088(3) Uani 1 1 d . . . . .
O1 O 0.9443(7) 0.7923(3) 0.1924(5) 0.104(3) Uani 1 1 d . . . . .
H1 H 0.972294 0.805320 0.172663 0.125 Uiso 1 1 calc R U . . .
O16 O 0.6646(5) 0.3862(3) 0.3082(5) 0.088(3) Uani 1 1 d . . . . .
H16 H 0.668707 0.366610 0.327281 0.106 Uiso 1 1 calc R U . . .
O2 O 0.8752(8) 0.7633(4) 0.250000 0.084(3) Uani 1 2 d S T P . .
C9 C 0.9059(9) 0.7209(4) 0.1585(6) 0.082(4) Uani 1 1 d . . . . .
C38 C 0.7291(7) 0.4557(4) 0.1610(6) 0.075(3) Uani 1 1 d . . . . .
O3 O 0.8323(10) 0.8207(4) 0.250000 0.100(4) Uani 1 2 d S T P . .
H3 H 0.822652 0.843463 0.249999 0.120 Uiso 1 2 calc R U P . .
O15 O 0.5401(7) 0.4031(4) 0.250000 0.091(3) Uani 1 2 d S T P . .
H15 H 0.504775 0.388616 0.250000 0.110 Uiso 1 2 calc R U P . .
N2 N 0.8663(7) 0.5293(3) 0.0203(6) 0.091(3) Uani 1 1 d . . . . .
C34 C 0.8616(3) 0.4987(3) 0.0948(4) 0.083(3) Uani 1 1 d G . . . .
H34 H 0.906472 0.500089 0.097374 0.100 Uiso 1 1 calc R U . . .
C35 C 0.8274(4) 0.4808(2) 0.1302(3) 0.074(3) Uani 1 1 d G . . . .
H35 H 0.848836 0.470086 0.157103 0.089 Uiso 1 1 calc R U . . .
C36 C 0.7618(4) 0.4787(2) 0.1264(3) 0.073(3) Uani 1 1 d G . . . .
C37 C 0.7304(3) 0.4945(3) 0.0871(4) 0.086(4) Uani 1 1 d G . . . .
H37 H 0.685584 0.493049 0.084526 0.103 Uiso 1 1 calc R U . . .
C32 C 0.7647(5) 0.5123(3) 0.0517(3) 0.097(4) Uani 1 1 d G . . . .
H32 H 0.743219 0.523052 0.024796 0.117 Uiso 1 1 calc R U . . .
C33 C 0.8303(5) 0.5144(3) 0.0555(4) 0.090(4) Uani 1 1 d G . . . .
C66 C 0.6757(12) 0.5440(6) 0.2994(7) 0.113(6) Uani 1 1 d . . . . .
H66A H 0.718638 0.534841 0.301301 0.170 Uiso 1 1 calc R U . . .
H66B H 0.645468 0.526377 0.292015 0.170 Uiso 1 1 calc R U . . .
H66C H 0.664835 0.554227 0.331721 0.170 Uiso 1 1 calc R U . . .
C64 C 0.7261(12) 0.7637(5) 0.250000 0.091(5) Uani 1 2 d DS T P . .
C63 C 0.6644(11) 0.7476(4) 0.250000 0.089(4) Uani 1 2 d DS T P . .
C61 C 0.5803(11) 0.7243(4) 0.2941(8) 0.120(5) Uani 1 1 d D . . . .
H61 H 0.558840 0.720935 0.325239 0.144 Uiso 1 1 calc R U . . .
O7 O 0.6612(11) 0.6571(6) 0.250000 0.136(7) Uani 1 2 d S T P . .
C16 C 0.9773(7) 0.5970(4) 0.0104(6) 0.077(3) Uani 1 1 d . . . . .
H16A H 1.018014 0.608622 0.015564 0.093 Uiso 1 1 calc R U . . .
H16B H 0.978176 0.587058 -0.023651 0.093 Uiso 1 1 calc R U . . .
C17 C 0.8723(9) 0.6146(5) -0.0245(6) 0.088(4) Uani 1 1 d . . . . .
H17A H 0.890571 0.604474 -0.055245 0.105 Uiso 1 1 calc R U . . .
H17B H 0.854444 0.636105 -0.034498 0.105 Uiso 1 1 calc R U . . .
C18 C 0.8310(10) 0.5469(5) -0.0244(8) 0.113(5) Uani 1 1 d . . . . .
H18A H 0.793300 0.534115 -0.034548 0.135 Uiso 1 1 calc R U . . .
H18B H 0.859585 0.548890 -0.053890 0.135 Uiso 1 1 calc R U . . .
N3 N 0.4900(17) 0.7004(10) 0.250000 0.185(12) Uani 1 2 d DS T P . .
C65 C 0.7477(12) 0.6722(6) 0.1943(11) 0.143(9) Uani 1 1 d . . . . .
H65A H 0.716344 0.689622 0.189010 0.215 Uiso 1 1 calc R U . . .
H65B H 0.747074 0.657118 0.165539 0.215 Uiso 1 1 calc R U . . .
H65C H 0.789976 0.681937 0.197559 0.215 Uiso 1 1 calc R U . . .
C62 C 0.6387(11) 0.7396(5) 0.2954(7) 0.120(5) Uani 1 1 d D . . . .
H62 H 0.659741 0.744213 0.326314 0.144 Uiso 1 1 calc R U . . .
C19 C 0.9310(9) 0.5288(4) 0.0197(10) 0.112(5) Uani 1 1 d . . . . .
H19A H 0.945523 0.530212 -0.015820 0.134 Uiso 1 1 calc R U . . .
H19B H 0.945730 0.507591 0.033457 0.134 Uiso 1 1 calc R U . . .
C53 C 0.4407(8) 0.6592(5) 0.3908(5) 0.128(5) Uani 1 1 d G . . . .
C54 C 0.4819(6) 0.6474(5) 0.4275(7) 0.146(8) Uani 1 1 d G . . . .
H54 H 0.521369 0.638076 0.417973 0.175 Uiso 1 1 calc R U . . .
C55 C 0.4654(8) 0.6494(6) 0.4782(6) 0.206(17) Uani 1 1 d G . . . .
H55 H 0.493572 0.641428 0.503343 0.247 Uiso 1 1 calc R U . . .
C56 C 0.4076(8) 0.6631(5) 0.4922(5) 0.133(7) Uani 1 1 d G . . . .
H56 H 0.396354 0.664499 0.526838 0.159 Uiso 1 1 calc R U . . .
C57 C 0.3664(7) 0.6749(5) 0.4554(7) 0.148(9) Uani 1 1 d G . . . .
H57 H 0.326933 0.684219 0.464964 0.178 Uiso 1 1 calc R U . . .
C58 C 0.3829(8) 0.6729(6) 0.4047(6) 0.216(19) Uani 1 1 d G . . . .
H58 H 0.354729 0.680867 0.379594 0.259 Uiso 1 1 calc R U . . .
C22 C 1.1573(5) 0.5426(4) 0.0375(7) 0.123(6) Uani 1 1 d G . . . .
H22 H 1.188360 0.542560 0.011526 0.148 Uiso 1 1 calc R U . . .
C23 C 1.1737(5) 0.5331(4) 0.0862(8) 0.162(9) Uani 1 1 d G . . . .
H23 H 1.215953 0.526564 0.093479 0.195 Uiso 1 1 calc R U . . .
C24 C 1.1282(8) 0.5331(5) 0.1242(6) 0.189(14) Uani 1 1 d G . . . .
H24 H 1.139437 0.526610 0.157450 0.227 Uiso 1 1 calc R U . . .
C25 C 1.0664(7) 0.5426(5) 0.1135(5) 0.137(7) Uani 1 1 d G . . . .
H25 H 1.035329 0.542651 0.139470 0.164 Uiso 1 1 calc R U . . .
C20 C 1.0500(4) 0.5521(4) 0.0648(6) 0.105(4) Uani 1 1 d G . . . .
C21 C 1.0955(6) 0.5521(4) 0.0268(5) 0.127(6) Uani 1 1 d G . . . .
H21 H 1.084249 0.558601 -0.006454 0.152 Uiso 1 1 calc R U . . .
C59 C 0.4550(17) 0.6944(5) 0.3006(10) 0.164(9) Uani 1 1 d D . . . .
H59A H 0.408969 0.697961 0.295981 0.197 Uiso 1 1 calc R U . . .
H59B H 0.470423 0.710091 0.326348 0.197 Uiso 1 1 calc R U . . .
C46 C 0.5703(6) 0.3922(4) 0.1073(6) 0.132(5) Uani 1 1 d G . . . .
H46 H 0.600713 0.375992 0.098558 0.158 Uiso 1 1 calc R U . . .
C45 C 0.5687(6) 0.4250(5) 0.0892(5) 0.125(5) Uani 1 1 d G . . . .
H45 H 0.597799 0.434556 0.066176 0.150 Uiso 1 1 calc R U . . .
C44 C 0.5158(7) 0.4410(4) 0.1116(6) 0.128(4) Uani 1 1 d G . . . .
H44 H 0.503405 0.463080 0.106140 0.153 Uiso 1 1 calc R U . . .
C43 C 0.4848(6) 0.4180(5) 0.1435(5) 0.130(5) Uani 1 1 d G . . . .
H43 H 0.447981 0.422144 0.163221 0.156 Uiso 1 1 calc R U . . .
C42 C 0.5185(8) 0.3879(4) 0.1409(6) 0.139(5) Uani 1 1 d G . . . .
H42 H 0.508120 0.368321 0.158535 0.167 Uiso 1 1 calc R U . . .
C7 C 1.0757(12) 0.7468(7) 0.2065(12) 0.139(7) Uani 1 1 d . . . . .
H7 H 1.080221 0.737857 0.171549 0.167 Uiso 1 1 calc R U . . .
C3 C 0.7664(7) 0.8095(4) 0.1203(6) 0.128(4) Uani 1 1 d G . . . .
H3A H 0.724250 0.801367 0.121346 0.153 Uiso 1 1 calc R U . . .
C4 C 0.8181(9) 0.7950(3) 0.0942(4) 0.122(5) Uani 1 1 d G . . . .
H4 H 0.816634 0.775394 0.074825 0.147 Uiso 1 1 calc R U . . .
C5 C 0.8725(7) 0.8149(4) 0.1023(5) 0.129(5) Uani 1 1 d G . . . .
H5 H 0.913737 0.810918 0.089213 0.154 Uiso 1 1 calc R U . . .
C1 C 0.8544(8) 0.8417(4) 0.1333(6) 0.132(5) Uani 1 1 d G . . . .
H1A H 0.881366 0.858846 0.144626 0.159 Uiso 1 1 calc R U . . .
C2 C 0.7888(8) 0.8384(4) 0.1444(5) 0.126(5) Uani 1 1 d G . . . .
H2 H 0.764257 0.852943 0.164486 0.151 Uiso 1 1 calc R U . . .
C41 C 0.7760(15) 0.3428(7) 0.250000 0.143(9) Uani 1 2 d DS T P . .
H41 H 0.751698 0.323160 0.250000 0.171 Uiso 1 2 calc R U P . .
C8 C 1.0781(14) 0.7282(9) 0.250000 0.120(7) Uani 1 2 d S T P . .
C6 C 1.0711(13) 0.7820(7) 0.2190(12) 0.152(8) Uani 1 1 d . . . . .
H6 H 1.078005 0.801056 0.195945 0.183 Uiso 1 1 calc R U . . .
C31 C 0.7376(7) 0.6013(5) -0.0462(7) 0.145(7) Uani 1 1 d G . . . .
C26 C 0.7035(8) 0.6283(5) -0.0292(6) 0.155(8) Uani 1 1 d G . . . .
H26 H 0.712823 0.637603 0.002871 0.186 Uiso 1 1 calc R U . . .
C27 C 0.6559(8) 0.6417(5) -0.0590(8) 0.157(8) Uani 1 1 d G . . . .
H27 H 0.632586 0.660135 -0.047336 0.189 Uiso 1 1 calc R U . . .
C28 C 0.6423(8) 0.6281(5) -0.1059(8) 0.178(10) Uani 1 1 d G . . . .
H28 H 0.609726 0.637204 -0.126256 0.213 Uiso 1 1 calc R U . . .
C29 C 0.6764(10) 0.6010(6) -0.1229(7) 0.170(10) Uani 1 1 d G . . . .
H29 H 0.667104 0.591740 -0.154970 0.204 Uiso 1 1 calc R U . . .
C30 C 0.7240(10) 0.5877(5) -0.0931(9) 0.208(14) Uani 1 1 d G . . . .
H30 H 0.747342 0.569207 -0.104764 0.250 Uiso 1 1 calc R U . . .
C39 C 0.8362(11) 0.3869(6) 0.2238(4) 0.170(12) Uani 1 1 d D . . . .
H39 H 0.857812 0.401779 0.202294 0.204 Uiso 1 1 calc R U . . .
C40 C 0.7982(13) 0.3607(6) 0.2092(9) 0.183(11) Uani 1 1 d D . . . .
H40 H 0.788526 0.355631 0.175026 0.220 Uiso 1 1 calc R U . . .
C60 C 0.5507(17) 0.7134(7) 0.250000 0.144(9) Uani 1 2 d DS T P . .

loop_
_atom_site_aniso_label
_atom_site_aniso_U_11
_atom_site_aniso_U_22
_atom_site_aniso_U_33
_atom_site_aniso_U_23
_atom_site_aniso_U_13
_atom_site_aniso_U_12
Zr4 0.0632(9) 0.1107(13) 0.0695(10) -0.0113(8) 0.0016(7) -0.0315(8)
Zr2 0.1203(14) 0.0745(10) 0.0639(9) 0.0041(7) 0.0025(8) 0.0528(9)
Ag3 0.1464(16) 0.1500(15) 0.0964(12) 0.0388(10) 0.0417(10) 0.0539(12)
Zr3 0.0840(15) 0.1060(18) 0.0809(16) 0.000 0.000 -0.0203(13)
Zr1 0.1121(19) 0.1001(17) 0.0631(13) 0.000 0.000 0.0400(14)
Ag2 0.1595(18) 0.1700(19) 0.1032(13) 0.0167(12) 0.0518(12) 0.0778(15)
Ag1 0.1590(18) 0.1125(14) 0.1338(16) -0.0192(11) 0.0147(12) 0.0228(12)
S2 0.116(6) 0.104(5) 0.096(5) 0.000 0.000 -0.009(4)
P2 0.100(3) 0.075(3) 0.099(3) -0.015(2) 0.030(3) 0.006(2)
P7 0.116(4) 0.094(3) 0.072(3) 0.009(2) 0.008(3) -0.013(3)
Cl2 0.151(5) 0.127(4) 0.094(3) 0.014(3) 0.065(3) 0.053(4)
P3 0.116(4) 0.085(3) 0.135(5) -0.006(3) 0.017(3) 0.007(3)
S1 0.190(12) 0.120(7) 0.170(10) 0.000 0.000 0.001(7)
O13 0.071(5) 0.094(6) 0.072(6) -0.007(4) -0.010(4) -0.020(5)
O4 0.113(6) 0.097(6) 0.050(5) -0.002(4) 0.002(4) 0.045(5)
N4 0.088(12) 0.085(8) 0.105(11) 0.000 0.000 -0.023(8)
C51 0.138(19) 0.086(9) 0.075(9) 0.000 0.000 -0.014(10)
C50 0.144(14) 0.088(7) 0.069(8) -0.012(6) -0.019(8) -0.020(8)
C49 0.124(13) 0.090(7) 0.059(7) -0.013(5) -0.017(7) -0.024(7)
C48 0.081(13) 0.114(10) 0.066(8) 0.000 0.000 -0.013(8)
C47 0.055(10) 0.116(10) 0.075(7) 0.000 0.000 -0.019(8)
O11 0.051(5) 0.121(6) 0.071(5) 0.003(4) 0.003(4) -0.027(4)
C52 0.124(16) 0.117(12) 0.139(13) -0.015(11) 0.044(10) -0.014(10)
O5 0.099(6) 0.098(5) 0.069(5) 0.006(4) 0.001(5) 0.037(4)
O12 0.062(4) 0.156(9) 0.046(5) -0.021(5) 0.001(3) -0.022(4)
O8 0.099(10) 0.090(9) 0.077(10) 0.000 0.000 -0.015(7)
O6 0.132(6) 0.085(6) 0.063(5) 0.001(4) 0.005(4) 0.050(5)
C10 0.097(8) 0.081(7) 0.054(6) 0.005(5) 0.023(5) 0.014(5)
C11 0.113(9) 0.062(7) 0.063(7) 0.012(5) 0.010(5) 0.016(6)
C14 0.109(9) 0.076(7) 0.066(8) 0.003(5) 0.019(6) 0.005(6)
C15 0.101(8) 0.087(8) 0.072(7) -0.010(6) 0.019(5) 0.004(6)
C13 0.106(9) 0.117(10) 0.087(9) -0.038(8) 0.011(7) 0.017(8)
C12 0.098(8) 0.079(7) 0.046(6) 0.001(5) 0.020(5) 0.015(6)
O14 0.080(6) 0.100(8) 0.058(6) 0.000 0.000 -0.010(5)
N1 0.113(7) 0.082(7) 0.071(7) -0.012(5) 0.011(5) -0.001(5)
O1 0.130(7) 0.097(6) 0.084(7) 0.010(5) 0.010(5) 0.024(5)
O16 0.052(5) 0.078(6) 0.134(9) 0.012(5) -0.004(5) -0.031(4)
O2 0.120(7) 0.071(7) 0.061(6) 0.000 0.000 0.045(6)
C9 0.113(8) 0.085(7) 0.048(6) 0.006(5) 0.002(5) 0.038(6)
C38 0.061(5) 0.104(9) 0.060(7) -0.011(5) -0.005(5) -0.013(5)
O3 0.162(12) 0.064(7) 0.075(6) 0.000 0.000 0.056(7)
O15 0.055(7) 0.105(9) 0.114(7) 0.000 0.000 -0.004(6)
N2 0.095(6) 0.082(8) 0.096(8) -0.016(5) 0.043(5) -0.003(6)
C34 0.083(7) 0.070(8) 0.098(8) -0.016(6) 0.028(6) -0.006(6)
C35 0.054(4) 0.068(8) 0.101(9) -0.001(6) 0.020(5) 0.016(5)
C36 0.056(4) 0.095(9) 0.067(7) -0.016(5) 0.021(5) 0.010(5)
C37 0.074(6) 0.102(10) 0.082(8) 0.004(6) 0.022(6) 0.015(7)
C32 0.092(6) 0.084(10) 0.116(11) 0.008(8) 0.020(7) -0.014(7)
C33 0.093(6) 0.090(10) 0.088(8) -0.010(6) 0.019(6) -0.022(7)
C66 0.151(18) 0.123(15) 0.067(11) -0.017(9) -0.008(10) 0.027(12)
C64 0.142(11) 0.071(12) 0.060(6) 0.000 0.000 0.031(8)
C63 0.133(10) 0.037(9) 0.098(10) 0.000 0.000 0.047(7)
C61 0.164(12) 0.062(10) 0.135(14) 0.009(9) 0.025(9) 0.044(8)
O7 0.099(14) 0.160(19) 0.148(19) 0.000 0.000 -0.009(11)
C16 0.075(7) 0.076(6) 0.081(9) -0.011(6) 0.029(6) -0.024(5)
C17 0.099(7) 0.102(9) 0.062(7) -0.001(7) 0.022(6) -0.009(7)
C18 0.096(9) 0.122(10) 0.121(11) 0.022(9) 0.029(8) -0.039(8)
N3 0.23(2) 0.16(3) 0.162(16) 0.000 0.000 -0.022(17)
C65 0.101(15) 0.114(16) 0.22(3) -0.030(15) 0.048(13) 0.007(12)
C62 0.163(12) 0.076(11) 0.121(12) 0.015(9) 0.028(8) 0.041(8)
C19 0.091(6) 0.077(8) 0.169(17) -0.037(10) 0.021(7) -0.028(7)
C53 0.112(12) 0.111(14) 0.160(11) -0.019(9) 0.004(8) 0.001(11)
C54 0.114(14) 0.17(2) 0.157(12) -0.038(14) 0.001(10) 0.026(14)
C55 0.111(15) 0.35(5) 0.156(11) -0.02(2) -0.002(13) 0.08(2)
C56 0.107(12) 0.16(2) 0.136(13) -0.023(14) 0.005(9) 0.020(12)
C57 0.117(15) 0.19(2) 0.139(12) -0.019(15) 0.000(10) 0.029(15)
C58 0.18(2) 0.33(5) 0.140(12) 0.01(2) 0.018(15) 0.12(3)
C22 0.071(7) 0.085(12) 0.213(16) -0.047(13) 0.028(10) 0.006(8)
C23 0.114(13) 0.136(19) 0.237(19) -0.021(17) -0.001(10) 0.010(14)
C24 0.111(12) 0.26(4) 0.199(18) 0.02(2) -0.024(11) 0.043(17)
C25 0.106(10) 0.135(18) 0.170(13) 0.011(14) -0.015(9) 0.018(12)
C20 0.066(7) 0.108(12) 0.141(11) -0.037(9) -0.002(6) 0.021(7)
C21 0.073(7) 0.119(15) 0.188(14) -0.032(12) 0.026(8) 0.003(9)
C59 0.23(2) 0.073(11) 0.185(19) -0.006(12) 0.027(17) 0.019(11)
C46 0.088(9) 0.192(11) 0.116(10) -0.048(9) -0.025(7) -0.052(8)
C45 0.082(8) 0.197(13) 0.095(8) -0.045(8) -0.030(6) -0.057(8)
C44 0.082(8) 0.198(13) 0.104(9) -0.026(8) -0.027(6) -0.046(8)
C43 0.068(8) 0.203(13) 0.118(10) -0.023(9) -0.023(6) -0.046(7)
C42 0.110(11) 0.177(10) 0.130(10) -0.050(9) -0.007(8) -0.060(9)
C7 0.116(8) 0.131(11) 0.17(2) 0.018(11) 0.013(10) 0.026(8)
C3 0.159(9) 0.148(11) 0.075(8) 0.036(7) -0.004(7) 0.063(8)
C4 0.177(12) 0.134(10) 0.055(7) 0.035(6) -0.002(6) 0.064(8)
C5 0.176(10) 0.134(9) 0.076(8) 0.038(7) 0.025(7) 0.056(9)
C1 0.181(11) 0.121(8) 0.095(10) 0.035(7) 0.023(9) 0.049(7)
C2 0.176(11) 0.118(8) 0.083(9) 0.046(6) 0.020(8) 0.070(8)
C41 0.125(19) 0.104(12) 0.20(3) 0.000 0.000 0.022(11)
C8 0.089(10) 0.119(15) 0.15(2) 0.000 0.000 0.026(11)
C6 0.133(9) 0.127(11) 0.20(3) 0.021(12) -0.001(13) 0.017(9)
C31 0.090(9) 0.21(2) 0.134(13) 0.067(14) 0.006(10) -0.016(9)
C26 0.080(11) 0.23(2) 0.155(16) 0.066(13) 0.029(10) -0.013(11)
C27 0.093(13) 0.19(2) 0.185(19) 0.022(14) -0.011(13) -0.015(12)
C28 0.134(19) 0.18(2) 0.21(2) 0.013(18) -0.034(15) -0.060(14)
C29 0.16(2) 0.17(2) 0.174(19) 0.012(16) -0.050(15) -0.060(15)
C30 0.21(3) 0.21(3) 0.20(2) 0.023(18) -0.060(19) -0.01(2)
C39 0.150(16) 0.162(16) 0.20(2) 0.077(16) 0.120(16) 0.059(12)
C40 0.19(2) 0.159(14) 0.20(2) 0.028(15) 0.055(15) 0.094(14)
C60 0.21(2) 0.060(15) 0.162(16) 0.000 0.000 0.031(14)

loop_
_atom_type_symbol
_atom_type_description
_atom_type_scat_dispersion_real
_atom_type_scat_dispersion_imag
_atom_type_scat_source
C C 0.0033 0.0016 'International Tables Vol C Tables 4.2.6.8 and 6.1.1.4'
H H 0.0000 0.0000 'International Tables Vol C Tables 4.2.6.8 and 6.1.1.4'
Ag Ag -0.8971 1.1015 'International Tables Vol C Tables 4.2.6.8 and 6.1.1.4'
Cl Cl 0.1484 0.1585 'International Tables Vol C Tables 4.2.6.8 and 6.1.1.4'
F F 0.0171 0.0103 'International Tables Vol C Tables 4.2.6.8 and 6.1.1.4'
N N 0.0061 0.0033 'International Tables Vol C Tables 4.2.6.8 and 6.1.1.4'
O O 0.0106 0.0060 'International Tables Vol C Tables 4.2.6.8 and 6.1.1.4'
P P 0.1023 0.0942 'International Tables Vol C Tables 4.2.6.8 and 6.1.1.4'
S S 0.1246 0.1234 'International Tables Vol C Tables 4.2.6.8 and 6.1.1.4'
Zr Zr -2.9673 0.5597 'International Tables Vol C Tables 4.2.6.8 and 6.1.1.4'

loop_
_geom_angle_atom_site_label_1
_geom_angle_atom_site_label_2
_geom_angle_atom_site_label_3
_geom_angle
_geom_angle_site_symmetry_1
_geom_angle_site_symmetry_3
_geom_angle_publ_flag
Zr4 Zr4 Zr3 60.05(4) 6_556 . ?
O11 Zr4 Zr4 75.7(3) . 6_556 ?
O11 Zr4 Zr3 115.5(3) . . ?
O11 Zr4 O12 86.9(4) . . ?
O11 Zr4 O16 153.9(4) . 6_556 ?
O11 Zr4 C46 125.8(5) . . ?
O11 Zr4 C45 99.0(5) . . ?
O11 Zr4 C44 73.2(4) . . ?
O11 Zr4 C43 80.3(5) . . ?
O11 Zr4 C42 112.8(5) . . ?
O12 Zr4 Zr4 115.7(2) . 6_556 ?
O12 Zr4 Zr3 74.7(3) . . ?
O12 Zr4 C46 92.5(5) . . ?
O12 Zr4 C45 72.8(3) . . ?
O12 Zr4 C44 88.8(4) . . ?
O12 Zr4 C43 120.2(5) . . ?
O12 Zr4 C42 124.2(4) . . ?
O14 Zr4 Zr4 34.8(4) . 6_556 ?
O14 Zr4 Zr3 36.0(4) . . ?
O14 Zr4 O11 81.2(5) . . ?
O14 Zr4 O12 82.0(4) . . ?
O14 Zr4 O16 73.5(5) . 6_556 ?
O14 Zr4 O15 73.6(5) . . ?
O14 Zr4 C46 152.3(6) . . ?
O14 Zr4 C45 154.7(4) . . ?
O14 Zr4 C44 153.2(6) . . ?
O14 Zr4 C43 150.0(5) . . ?
O14 Zr4 C42 149.5(5) . . ?
O16 Zr4 Zr4 86.7(3) 6_556 6_556 ?
O16 Zr4 Zr3 38.4(3) 6_556 . ?
O16 Zr4 O12 83.6(4) 6_556 . ?
O16 Zr4 C46 78.9(5) 6_556 . ?
O16 Zr4 C45 101.3(5) 6_556 . ?
O16 Zr4 C44 130.6(5) 6_556 . ?
O16 Zr4 C43 125.3(5) 6_556 . ?
O16 Zr4 C42 92.5(5) 6_556 . ?
O15 Zr4 Zr4 39.9(3) . 6_556 ?
O15 Zr4 Zr3 86.6(4) . . ?
O15 Zr4 O11 87.1(5) . . ?
O15 Zr4 O12 155.5(4) . . ?
O15 Zr4 O16 91.6(5) . 6_556 ?
O15 Zr4 C46 110.2(5) . . ?
O15 Zr4 C45 131.6(4) . . ?
O15 Zr4 C44 112.0(5) . . ?
O15 Zr4 C43 82.0(5) . . ?
O15 Zr4 C42 79.9(5) . . ?
C46 Zr4 Zr4 146.8(4) . 6_556 ?
C46 Zr4 Zr3 116.4(3) . . ?
C46 Zr4 C45 31.83(14) . . ?
C46 Zr4 C44 52.61(17) . . ?
C46 Zr4 C43 53.83(18) . . ?
C45 Zr4 Zr4 169.2(3) . 6_556 ?
C45 Zr4 Zr3 130.4(4) . . ?
C45 Zr4 C44 31.12(14) . . ?
C44 Zr4 Zr4 138.9(4) . 6_556 ?
C44 Zr4 Zr3 160.3(4) . . ?
C43 Zr4 Zr4 116.9(3) . 6_556 ?
C43 Zr4 Zr3 160.1(5) . . ?
C43 Zr4 C45 52.53(17) . . ?
C43 Zr4 C44 31.59(15) . . ?
C42 Zr4 Zr4 119.7(4) . 6_556 ?
C42 Zr4 Zr3 128.8(4) . . ?
C42 Zr4 C46 33.02(17) . . ?
C42 Zr4 C45 53.35(18) . . ?
C42 Zr4 C44 53.15(18) . . ?
C42 Zr4 C43 32.82(15) . . ?
Zr1 Zr2 Zr2 59.94(3) . 6_556 ?
O5 Zr2 Zr2 115.8(3) . 6_556 ?
O5 Zr2 Zr1 75.8(3) . . ?
O5 Zr2 C3 94.8(5) . . ?
O5 Zr2 C4 71.6(4) . . ?
O5 Zr2 C5 85.7(5) . . ?
O5 Zr2 C1 118.1(5) . . ?
O5 Zr2 C2 124.5(4) . . ?
O6 Zr2 Zr2 76.3(3) . 6_556 ?
O6 Zr2 Zr1 117.4(3) . . ?
O6 Zr2 O5 87.2(4) . . ?
O6 Zr2 C3 71.5(4) . . ?
O6 Zr2 C4 93.0(5) . . ?
O6 Zr2 C5 123.8(5) . . ?
O6 Zr2 C1 119.4(5) . . ?
O6 Zr2 C2 87.3(5) . . ?
O1 Zr2 Zr2 86.2(3) . 6_556 ?
O1 Zr2 Zr1 37.1(3) . . ?
O1 Zr2 O5 83.8(5) . . ?
O1 Zr2 O6 154.4(4) . . ?
O1 Zr2 O3 93.0(7) . . ?
O1 Zr2 C3 133.0(5) . . ?
O1 Zr2 C4 106.7(6) . . ?
O1 Zr2 C5 79.4(5) . . ?
O1 Zr2 C1 85.8(5) . . ?
O1 Zr2 C2 117.4(6) . . ?
O2 Zr2 Zr2 37.2(3) . 6_556 ?
O2 Zr2 Zr1 34.0(5) . . ?
O2 Zr2 O5 80.4(4) . . ?
O2 Zr2 O6 84.3(6) . . ?
O2 Zr2 O1 70.6(6) . . ?
O2 Zr2 O3 73.6(4) . . ?
O2 Zr2 C3 155.6(6) . . ?
O2 Zr2 C4 152.0(4) . . ?
O2 Zr2 C5 148.0(5) . . ?
O2 Zr2 C1 148.8(6) . . ?
O2 Zr2 C2 153.4(4) . . ?
O3 Zr2 Zr2 37.4(3) . 6_556 ?
O3 Zr2 Zr1 85.6(4) . . ?
O3 Zr2 O5 153.3(4) . . ?
O3 Zr2 O6 84.4(7) . . ?
O3 Zr2 C3 106.4(5) . . ?
O3 Zr2 C4 134.1(4) . . ?
O3 Zr2 C5 119.9(5) . . ?
O3 Zr2 C1 88.0(5) . . ?
O3 Zr2 C2 80.5(4) . . ?
C3 Zr2 Zr2 133.9(4) . 6_556 ?
C3 Zr2 Zr1 166.2(4) . . ?
C3 Zr2 C2 32.22(14) . . ?
C4 Zr2 Zr2 166.2(4) . 6_556 ?
C4 Zr2 Zr1 133.8(4) . . ?
C4 Zr2 C3 32.40(15) . . ?
C4 Zr2 C1 53.77(17) . . ?
C4 Zr2 C2 53.59(17) . . ?
C5 Zr2 Zr2 152.7(5) . 6_556 ?
C5 Zr2 Zr1 114.5(3) . . ?
C5 Zr2 C3 53.73(17) . . ?
C5 Zr2 C4 32.57(14) . . ?
C5 Zr2 C1 32.49(16) . . ?
C5 Zr2 C2 53.64(18) . . ?
C1 Zr2 Zr2 124.1(4) . 6_556 ?
C1 Zr2 Zr1 121.8(4) . . ?
C1 Zr2 C3 53.54(17) . . ?
C1 Zr2 C2 32.27(14) . . ?
C2 Zr2 Zr2 116.2(3) . 6_556 ?
C2 Zr2 Zr1 150.3(5) . . ?
P7 Ag3 Ag2 101.64(16) . . ?
P7 Ag3 Cl2 152.7(2) . . ?
Cl2 Ag3 Ag2 51.18(14) . . ?
Zr4 Zr3 Zr4 59.90(7) 6_556 . ?
O13 Zr3 Zr4 74.4(3) 6_556 6_556 ?
O13 Zr3 Zr4 115.2(3) 6_556 . ?
O13 Zr3 Zr4 74.4(3) . . ?
O13 Zr3 Zr4 115.2(3) . 6_556 ?
O13 Zr3 O13 88.2(5) 6_556 . ?
O13 Zr3 C41 119.4(5) . . ?
O13 Zr3 C41 119.4(5) 6_556 . ?
O13 Zr3 C39 96.4(5) 6_556 . ?
O13 Zr3 C39 74.7(5) . . ?
O13 Zr3 C39 74.7(5) 6_556 6_556 ?
O13 Zr3 C39 96.4(5) . 6_556 ?
O13 Zr3 C40 89.6(6) 6_556 6_556 ?
O13 Zr3 C40 124.7(7) . 6_556 ?
O13 Zr3 C40 124.7(7) 6_556 . ?
O13 Zr3 C40 89.6(6) . . ?
O14 Zr3 Zr4 35.1(2) . 6_556 ?
O14 Zr3 Zr4 35.1(2) . . ?
O14 Zr3 O13 81.4(4) . . ?
O14 Zr3 O13 81.4(4) . 6_556 ?
O14 Zr3 O16 74.0(4) . 6_556 ?
O14 Zr3 O16 74.0(4) . . ?
O14 Zr3 C41 148.9(8) . . ?
O14 Zr3 C39 156.1(6) . 6_556 ?
O14 Zr3 C39 156.1(6) . . ?
O14 Zr3 C40 152.3(6) . 6_556 ?
O14 Zr3 C40 152.3(6) . . ?
O16 Zr3 Zr4 39.8(3) . 6_556 ?
O16 Zr3 Zr4 87.6(3) 6_556 6_556 ?
O16 Zr3 Zr4 87.6(3) . . ?
O16 Zr3 Zr4 39.8(3) 6_556 . ?
O16 Zr3 O13 83.9(4) 6_556 . ?
O16 Zr3 O13 155.0(5) . . ?
O16 Zr3 O13 155.0(5) 6_556 6_556 ?
O16 Zr3 O13 83.9(4) . 6_556 ?
O16 Zr3 O16 93.3(6) 6_556 . ?
O16 Zr3 C41 85.0(5) 6_556 . ?
O16 Zr3 C41 85.0(5) . . ?
O16 Zr3 C39 129.7(5) . . ?
O16 Zr3 C39 129.7(5) 6_556 6_556 ?
O16 Zr3 C39 104.3(5) 6_556 . ?
O16 Zr3 C39 104.3(5) . 6_556 ?
O16 Zr3 C40 114.3(6) . . ?
O16 Zr3 C40 79.1(7) . 6_556 ?
O16 Zr3 C40 114.3(6) 6_556 6_556 ?
O16 Zr3 C40 79.1(7) 6_556 . ?
C41 Zr3 Zr4 123.6(5) . 6_556 ?
C41 Zr3 Zr4 123.6(5) . . ?
C39 Zr3 Zr4 165.7(3) 6_556 . ?
C39 Zr3 Zr4 134.4(3) 6_556 6_556 ?
C39 Zr3 Zr4 165.7(3) . 6_556 ?
C39 Zr3 Zr4 134.4(3) . . ?
C39 Zr3 C41 51.2(5) 6_556 . ?
C39 Zr3 C41 51.2(5) . . ?
C39 Zr3 C39 31.3(5) 6_556 . ?
C39 Zr3 C40 50.7(6) . 6_556 ?
C39 Zr3 C40 31.1(4) 6_556 6_556 ?
C39 Zr3 C40 31.1(4) . . ?
C39 Zr3 C40 50.7(6) 6_556 . ?
C40 Zr3 Zr4 150.5(6) 6_556 . ?
C40 Zr3 Zr4 150.5(6) . 6_556 ?
C40 Zr3 Zr4 117.2(6) 6_556 6_556 ?
C40 Zr3 Zr4 117.2(6) . . ?
C40 Zr3 C41 29.8(4) 6_556 . ?
C40 Zr3 C41 29.8(4) . . ?
C40 Zr3 C40 48.9(10) . 6_556 ?
Zr2 Zr1 Zr2 60.12(7) . 6_556 ?
O4 Zr1 Zr2 76.3(3) . . ?
O4 Zr1 Zr2 117.9(3) . 6_556 ?
O4 Zr1 Zr2 76.4(3) 6_556 6_556 ?
O4 Zr1 Zr2 117.9(3) 6_556 . ?
O4 Zr1 O4 89.3(6) . 6_556 ?
O4 Zr1 C7 109.0(7) . 6_556 ?
O4 Zr1 C7 109.0(7) 6_556 . ?
O4 Zr1 C7 72.6(8) . . ?
O4 Zr1 C7 72.6(8) 6_556 6_556 ?
O4 Zr1 C8 79.5(6) . . ?
O4 Zr1 C8 79.5(6) 6_556 . ?
O4 Zr1 C6 129.5(7) . 6_556 ?
O4 Zr1 C6 129.5(7) 6_556 . ?
O4 Zr1 C6 99.8(8) 6_556 6_556 ?
O4 Zr1 C6 99.8(8) . . ?
O1 Zr1 Zr2 86.6(4) 6_556 . ?
O1 Zr1 Zr2 37.4(4) 6_556 6_556 ?
O1 Zr1 Zr2 86.6(4) . 6_556 ?
O1 Zr1 Zr2 37.4(4) . . ?
O1 Zr1 O4 155.3(6) 6_556 . ?
O1 Zr1 O4 83.0(5) . . ?
O1 Zr1 O4 83.0(5) 6_556 6_556 ?
O1 Zr1 O4 155.3(6) . 6_556 ?
O1 Zr1 O1 94.3(7) 6_556 . ?
O1 Zr1 C7 132.1(9) 6_556 . ?
O1 Zr1 C7 91.1(7) 6_556 6_556 ?
O1 Zr1 C7 91.1(7) . . ?
O1 Zr1 C7 132.1(9) . 6_556 ?
O1 Zr1 C8 121.6(6) . . ?
O1 Zr1 C8 121.6(6) 6_556 . ?
O1 Zr1 C6 103.2(8) 6_556 . ?
O1 Zr1 C6 103.2(8) . 6_556 ?
O1 Zr1 C6 75.1(8) 6_556 6_556 ?
O1 Zr1 C6 75.1(8) . . ?
O2 Zr1 Zr2 36.3(2) . 6_556 ?
O2 Zr1 Zr2 36.3(2) . . ?
O2 Zr1 O4 82.6(5) . 6_556 ?
O2 Zr1 O4 82.6(5) . . ?
O2 Zr1 O1 73.2(5) . . ?
O2 Zr1 O1 73.2(5) . 6_556 ?
O2 Zr1 C7 152.1(7) . 6_556 ?
O2 Zr1 C7 152.1(7) . . ?
O2 Zr1 C8 154.8(9) . . ?
O2 Zr1 C6 147.6(7) . . ?
O2 Zr1 C6 147.6(7) . 6_556 ?
C7 Zr1 Zr2 122.4(7) . . ?
C7 Zr1 Zr2 168.8(7) . 6_556 ?
C7 Zr1 Zr2 122.4(7) 6_556 6_556 ?
C7 Zr1 Zr2 168.8(7) 6_556 . ?
C7 Zr1 C7 52.8(14) . 6_556 ?
C7 Zr1 C8 30.5(7) . . ?
C7 Zr1 C8 30.5(7) 6_556 . ?
C8 Zr1 Zr2 149.71(10) . . ?
C8 Zr1 Zr2 149.71(10) . 6_556 ?
C6 Zr1 Zr2 135.6(7) . 6_556 ?
C6 Zr1 Zr2 135.6(7) 6_556 . ?
C6 Zr1 Zr2 112.5(7) . . ?
C6 Zr1 Zr2 112.5(7) 6_556 6_556 ?
C6 Zr1 C7 33.7(9) . . ?
C6 Zr1 C7 57.4(9) . 6_556 ?
C6 Zr1 C7 57.4(9) 6_556 . ?
C6 Zr1 C7 33.7(9) 6_556 6_556 ?
C6 Zr1 C8 54.3(9) . . ?
C6 Zr1 C8 54.3(9) 6_556 . ?
C6 Zr1 C6 38.7(15) . 6_556 ?
P2 Ag2 Ag3 99.85(16) . . ?
P2 Ag2 Cl2 150.7(2) . . ?
Cl2 Ag2 Ag3 50.85(16) . . ?
P3 Ag1 Ag1 98.88(18) . 6_556 ?
P3 Ag1 O8 128.3(4) . . ?
O8 Ag1 Ag1 50.6(3) . 6_556 ?
O8 S2 C66 108.7(10) . . ?
O8 S2 C66 108.7(10) . 6_556 ?
C66 S2 C66 93.1(13) 6_556 . ?
C16 P2 Ag2 116.9(5) . . ?
C16 P2 C19 102.6(9) . . ?
C19 P2 Ag2 111.3(7) . . ?
C20 P2 Ag2 118.0(6) . . ?
C20 P2 C16 101.3(8) . . ?
C20 P2 C19 105.0(8) . . ?
C17 P7 Ag3 115.2(6) . . ?
C17 P7 C18 102.6(8) . . ?
C17 P7 C31 102.4(8) . . ?
C18 P7 Ag3 115.1(7) . . ?
C18 P7 C31 105.4(10) . . ?
C31 P7 Ag3 114.4(7) . . ?
Ag3 Cl2 Ag2 77.97(15) . . ?
C52 P3 Ag1 119.7(7) . . ?
C52 P3 C53 99.9(9) . . ?
C52 P3 C59 103.5(15) . . ?
C53 P3 Ag1 119.0(6) . . ?
C59 P3 Ag1 115.0(10) . . ?
C59 P3 C53 96.0(10) . . ?
O7 S1 C65 97.3(11) . 6_556 ?
O7 S1 C65 97.3(11) . . ?
C65 S1 C65 113.4(19) 6_556 . ?
C38 O13 Zr3 136.9(10) . . ?
C9 O4 Zr1 130.9(9) . . ?
C51 N4 C52 126.1(12) . 6_556 ?
C51 N4 C52 126.1(12) . . ?
C52 N4 C52 108(2) 6_556 . ?
N4 C51 C50 121.6(12) . . ?
N4 C51 C50 121.6(12) . 6_556 ?
C50 C51 C50 116(2) . 6_556 ?
C51 C50 H50 119.4 . . ?
C49 C50 C51 121.1(17) . . ?
C49 C50 H50 119.4 . . ?
C50 C49 H49 120.3 . . ?
C48 C49 C50 119.4(17) . . ?
C48 C49 H49 120.3 . . ?
C49 C48 C49 122(2) 6_556 . ?
C49 C48 C47 118.4(12) 6_556 . ?
C49 C48 C47 118.4(12) . . ?
O11 C47 C48 119.2(10) 6_556 . ?
O11 C47 C48 119.2(10) . . ?
O11 C47 O11 120(2) 6_556 . ?
C47 O11 Zr4 134.0(12) . . ?
P3 C52 H52A 109.9 . . ?
P3 C52 H52B 109.9 . . ?
N4 C52 P3 108.9(15) . . ?
N4 C52 H52A 109.9 . . ?
N4 C52 H52B 109.9 . . ?
H52A C52 H52B 108.3 . . ?
C9 O5 Zr2 132.7(11) . . ?
C38 O12 Zr4 131.3(11) . . ?
Ag1 O8 Ag1 78.8(5) . 6_556 ?
S2 O8 Ag1 124.7(7) . . ?
S2 O8 Ag1 124.7(7) . 6_556 ?
C64 O6 Zr2 132.4(13) . . ?
C11 C10 C12 120.0 . . ?
C11 C10 C9 118.6(9) . . ?
C12 C10 C9 121.4(9) . . ?
C10 C11 H11 120.0 . . ?
C14 C11 C10 120.0 . . ?
C14 C11 H11 120.0 . . ?
C11 C14 H14 120.0 . . ?
C11 C14 C15 120.0 . . ?
C15 C14 H14 120.0 . . ?
C13 C15 C14 120.0 . . ?
N1 C15 C14 122.2(9) . . ?
N1 C15 C13 117.3(9) . . ?
C15 C13 H13 120.0 . . ?
C15 C13 C12 120.0 . . ?
C12 C13 H13 120.0 . . ?
C10 C12 H12 120.0 . . ?
C13 C12 C10 120.0 . . ?
C13 C12 H12 120.0 . . ?
Zr4 O14 Zr4 110.3(7) 6_556 . ?
Zr4 O14 Zr3 108.9(5) 6_556 . ?
Zr4 O14 Zr3 108.9(5) . . ?
C15 N1 C16 125.5(14) . . ?
C15 N1 C17 118.4(13) . . ?
C16 N1 C17 114.8(13) . . ?
Zr2 O1 H1 127.3 . . ?
Zr1 O1 Zr2 105.5(6) . . ?
Zr1 O1 H1 127.3 . . ?
Zr4 O16 H16 129.1 6_556 . ?
Zr3 O16 Zr4 101.8(5) . 6_556 ?
Zr3 O16 H16 129.1 . . ?
Zr2 O2 Zr2 105.7(6) . 6_556 ?
Zr1 O2 Zr2 109.7(6) . . ?
Zr1 O2 Zr2 109.7(6) . 6_556 ?
O4 C9 O5 124.2(15) . . ?
O4 C9 C10 117.0(12) . . ?
O5 C9 C10 118.3(14) . . ?
O13 C38 O12 122.6(15) . . ?
O13 C38 C36 125.5(13) . . ?
O12 C38 C36 111.8(14) . . ?
Zr2 O3 Zr2 105.1(6) . 6_556 ?
Zr2 O3 H3 127.4 6_556 . ?
Zr2 O3 H3 127.4 . . ?
Zr4 O15 Zr4 100.2(6) 6_556 . ?
Zr4 O15 H15 129.9 6_556 . ?
Zr4 O15 H15 129.9 . . ?
C33 N2 C18 117.4(13) . . ?
C33 N2 C19 124.6(17) . . ?
C19 N2 C18 118.0(16) . . ?
C35 C34 H34 120.0 . . ?
C35 C34 C33 120.0 . . ?
C33 C34 H34 120.0 . . ?
C34 C35 H35 120.0 . . ?
C36 C35 C34 120.0 . . ?
C36 C35 H35 120.0 . . ?
C35 C36 C38 117.2(8) . . ?
C37 C36 C38 122.2(8) . . ?
C37 C36 C35 120.0 . . ?
C36 C37 H37 120.0 . . ?
C36 C37 C32 120.0 . . ?
C32 C37 H37 120.0 . . ?
C37 C32 H32 120.0 . . ?
C33 C32 C37 120.0 . . ?
C33 C32 H32 120.0 . . ?
N2 C33 C34 117.2(10) . . ?
N2 C33 C32 122.6(10) . . ?
C32 C33 C34 120.0 . . ?
S2 C66 H66A 109.5 . . ?
S2 C66 H66B 109.5 . . ?
S2 C66 H66C 109.5 . . ?
H66A C66 H66B 109.5 . . ?
H66A C66 H66C 109.5 . . ?
H66B C66 H66C 109.5 . . ?
O6 C64 O6 122(2) . 6_556 ?
O6 C64 C63 119.1(11) 6_556 . ?
O6 C64 C63 119.1(11) . . ?
C62 C63 C64 117.7(14) 6_556 . ?
C62 C63 C64 117.7(14) . . ?
C62 C63 C62 124(3) . 6_556 ?
C62 C61 H61 117.9 . . ?
C62 C61 C60 124(2) . . ?
C60 C61 H61 117.9 . . ?
P2 C16 H16A 108.9 . . ?
P2 C16 H16B 108.9 . . ?
N1 C16 P2 113.4(10) . . ?
N1 C16 H16A 108.9 . . ?
N1 C16 H16B 108.9 . . ?
H16A C16 H16B 107.7 . . ?
P7 C17 H17A 108.2 . . ?
P7 C17 H17B 108.2 . . ?
N1 C17 P7 116.5(11) . . ?
N1 C17 H17A 108.2 . . ?
N1 C17 H17B 108.2 . . ?
H17A C17 H17B 107.3 . . ?
P7 C18 H18A 110.1 . . ?
P7 C18 H18B 110.1 . . ?
N2 C18 P7 108.1(14) . . ?
N2 C18 H18A 110.1 . . ?
N2 C18 H18B 110.1 . . ?
H18A C18 H18B 108.4 . . ?
C59 N3 C59 120(3) 6_556 . ?
C60 N3 C59 120.1(17) . 6_556 ?
C60 N3 C59 120.0(17) . . ?
S1 C65 H65A 109.5 . . ?
S1 C65 H65B 109.5 . . ?
S1 C65 H65C 109.5 . . ?
H65A C65 H65B 109.5 . . ?
H65A C65 H65C 109.5 . . ?
H65B C65 H65C 109.5 . . ?
C63 C62 C61 116(2) . . ?
C63 C62 H62 121.9 . . ?
C61 C62 H62 121.9 . . ?
P2 C19 H19A 108.7 . . ?
P2 C19 H19B 108.7 . . ?
N2 C19 P2 114.3(13) . . ?
N2 C19 H19A 108.7 . . ?
N2 C19 H19B 108.7 . . ?
H19A C19 H19B 107.6 . . ?
C54 C53 P3 114.3(10) . . ?
C54 C53 C58 120.0 . . ?
C58 C53 P3 125.6(10) . . ?
C53 C54 H54 120.0 . . ?
C53 C54 C55 120.0 . . ?
C55 C54 H54 120.0 . . ?
C54 C55 H55 120.0 . . ?
C54 C55 C56 120.0 . . ?
C56 C55 H55 120.0 . . ?
C55 C56 H56 120.0 . . ?
C57 C56 C55 120.0 . . ?
C57 C56 H56 120.0 . . ?
C56 C57 H57 120.0 . . ?
C56 C57 C58 120.0 . . ?
C58 C57 H57 120.0 . . ?
C53 C58 H58 120.0 . . ?
C57 C58 C53 120.0 . . ?
C57 C58 H58 120.0 . . ?
C23 C22 H22 120.0 . . ?
C23 C22 C21 120.0 . . ?
C21 C22 H22 120.0 . . ?
C22 C23 H23 120.0 . . ?
C22 C23 C24 120.0 . . ?
C24 C23 H23 120.0 . . ?
C23 C24 H24 120.0 . . ?
C25 C24 C23 120.0 . . ?
C25 C24 H24 120.0 . . ?
C24 C25 H25 120.0 . . ?
C24 C25 C20 120.0 . . ?
C20 C25 H25 120.0 . . ?
C25 C20 P2 114.3(9) . . ?
C21 C20 P2 125.7(9) . . ?
C21 C20 C25 120.0 . . ?
C22 C21 H21 120.0 . . ?
C20 C21 C22 120.0 . . ?
C20 C21 H21 120.0 . . ?
P3 C59 H59A 109.7 . . ?
P3 C59 H59B 109.7 . . ?
N3 C59 P3 110(2) . . ?
N3 C59 H59A 109.7 . . ?
N3 C59 H59B 109.7 . . ?
H59A C59 H59B 108.2 . . ?
Zr4 C46 H46 116.2 . . ?
C45 C46 Zr4 78.5(6) . . ?
C45 C46 H46 126.0 . . ?
C45 C46 C42 108.0 . . ?
C42 C46 Zr4 71.3(5) . . ?
C42 C46 H46 126.0 . . ?
Zr4 C45 H45 121.0 . . ?
C46 C45 Zr4 69.7(5) . . ?
C46 C45 H45 126.0 . . ?
C46 C45 C44 108.0 . . ?
C44 C45 Zr4 75.0(5) . . ?
C44 C45 H45 126.0 . . ?
Zr4 C44 H44 121.7 . . ?
C45 C44 Zr4 73.8(5) . . ?
C45 C44 H44 126.0 . . ?
C43 C44 Zr4 70.2(5) . . ?
C43 C44 C45 108.0 . . ?
C43 C44 H44 126.0 . . ?
Zr4 C43 H43 117.3 . . ?
C44 C43 Zr4 78.2(5) . . ?
C44 C43 H43 126.0 . . ?
C44 C43 C42 108.0 . . ?
C42 C43 Zr4 70.4(6) . . ?
C42 C43 H43 126.0 . . ?
Zr4 C42 H42 113.9 . . ?
C46 C42 Zr4 75.7(5) . . ?
C46 C42 H42 126.0 . . ?
C43 C42 Zr4 76.8(6) . . ?
C43 C42 C46 108.0 . . ?
C43 C42 H42 126.0 . . ?
Zr1 C7 H7 124.7 . . ?
C8 C7 Zr1 76.9(17) . . ?
C8 C7 H7 124.7 . . ?
C8 C7 C6 110(3) . . ?
C6 C7 Zr1 69.0(15) . . ?
C6 C7 H7 124.7 . . ?
Zr2 C3 H3A 118.7 . . ?
C4 C3 Zr2 73.0(5) . . ?
C4 C3 H3A 126.0 . . ?
C2 C3 Zr2 74.2(5) . . ?
C2 C3 H3A 126.0 . . ?
C2 C3 C4 108.0 . . ?
Zr2 C4 H4 117.9 . . ?
C3 C4 Zr2 74.6(5) . . ?
C3 C4 H4 126.0 . . ?
C5 C4 Zr2 73.5(6) . . ?
C5 C4 C3 108.0 . . ?
C5 C4 H4 126.0 . . ?
Zr2 C5 H5 117.7 . . ?
C4 C5 Zr2 73.9(6) . . ?
C4 C5 H5 126.0 . . ?
C1 C5 Zr2 74.4(5) . . ?
C1 C5 C4 108.0 . . ?
C1 C5 H5 126.0 . . ?
Zr2 C1 H1A 118.4 . . ?
C5 C1 Zr2 73.1(5) . . ?
C5 C1 H1A 126.0 . . ?
C5 C1 C2 108.0 . . ?
C2 C1 Zr2 74.5(5) . . ?
C2 C1 H1A 126.0 . . ?
Zr2 C2 H2 119.0 . . ?
C3 C2 Zr2 73.6(5) . . ?
C3 C2 C1 108.0 . . ?
C3 C2 H2 126.0 . . ?
C1 C2 Zr2 73.3(5) . . ?
C1 C2 H2 126.0 . . ?
Zr3 C41 H41 123.7 . . ?
C40 C41 Zr3 69.7(16) 6_556 . ?
C40 C41 Zr3 69.7(16) . . ?
C40 C41 H41 128.7 . . ?
C40 C41 H41 128.7 6_556 . ?
C40 C41 C40 103(2) 6_556 . ?
C7 C8 Zr1 72.6(16) 6_556 . ?
C7 C8 Zr1 72.6(16) . . ?
C7 C8 C7 113(4) . 6_556 ?
Zr1 C6 H6 127.6 . . ?
C7 C6 Zr1 77.3(16) . . ?
C7 C6 C6 103.0(18) . 6_556 ?
C7 C6 H6 127.6 . . ?
C6 C6 Zr1 70.7(7) 6_556 . ?
C6 C6 H6 127.6 6_556 . ?
C26 C31 P7 114.1(13) . . ?
C26 C31 C30 120.0 . . ?
C30 C31 P7 125.6(13) . . ?
C31 C26 H26 120.0 . . ?
C31 C26 C27 120.0 . . ?
C27 C26 H26 120.0 . . ?
C26 C27 H27 120.0 . . ?
C28 C27 C26 120.0 . . ?
C28 C27 H27 120.0 . . ?
C27 C28 H28 120.0 . . ?
C29 C28 C27 120.0 . . ?
C29 C28 H28 120.0 . . ?
C28 C29 H29 120.0 . . ?
C30 C29 C28 120.0 . . ?
C30 C29 H29 120.0 . . ?
C31 C30 H30 120.0 . . ?
C29 C30 C31 120.0 . . ?
C29 C30 H30 120.0 . . ?
Zr3 C39 H39 115.1 . . ?
C39 C39 Zr3 74.4(3) 6_556 . ?
C39 C39 H39 126.9 6_556 . ?
C39 C39 C40 106.2(10) 6_556 . ?
C40 C39 Zr3 76.1(14) . . ?
C40 C39 H39 126.9 . . ?
Zr3 C40 H40 114.4 . . ?
C41 C40 Zr3 80.5(17) . . ?
C41 C40 C39 112.4(19) . . ?
C41 C40 H40 123.8 . . ?
C39 C40 Zr3 72.8(14) . . ?
C39 C40 H40 123.8 . . ?
C61 C60 C61 114(3) . 6_556 ?
N3 C60 C61 122.3(16) . . ?
N3 C60 C61 122.3(16) . 6_556 ?

loop_
_geom_bond_atom_site_label_1
_geom_bond_atom_site_label_2
_geom_bond_distance
_geom_bond_site_symmetry_2
_geom_bond_publ_flag
Zr4 Zr4 3.333(3) 6_556 ?
Zr4 Zr3 3.338(3) . ?
Zr4 O11 2.173(12) . ?
Zr4 O12 2.232(11) . ?
Zr4 O14 2.030(9) . ?
Zr4 O16 2.181(12) 6_556 ?
Zr4 O15 2.172(10) . ?
Zr4 C46 2.525(14) . ?
Zr4 C45 2.638(13) . ?
Zr4 C44 2.654(14) . ?
Zr4 C43 2.551(13) . ?
Zr4 C42 2.468(14) . ?
Zr2 Zr2 3.330(3) 6_556 ?
Zr2 Zr1 3.324(3) . ?
Zr2 O5 2.169(11) . ?
Zr2 O6 2.158(14) . ?
Zr2 O1 2.096(16) . ?
Zr2 O2 2.089(8) . ?
Zr2 O3 2.097(8) . ?
Zr2 C3 2.555(13) . ?
Zr2 C4 2.534(12) . ?
Zr2 C5 2.529(13) . ?
Zr2 C1 2.547(14) . ?
Zr2 C2 2.562(12) . ?
Ag3 Ag2 3.049(3) . ?
Ag3 P7 2.345(5) . ?
Ag3 Cl2 2.418(6) . ?
Zr3 O13 2.198(11) 6_556 ?
Zr3 O13 2.198(11) . ?
Zr3 O14 2.073(16) . ?
Zr3 O16 2.120(11) . ?
Zr3 O16 2.120(11) 6_556 ?
Zr3 C41 2.75(3) . ?
Zr3 C39 2.57(2) 6_556 ?
Zr3 C39 2.57(2) . ?
Zr3 C40 2.61(2) 6_556 ?
Zr3 C40 2.61(2) . ?
Zr1 O4 2.190(11) . ?
Zr1 O4 2.190(11) 6_556 ?
Zr1 O1 2.080(12) 6_556 ?
Zr1 O1 2.080(12) . ?
Zr1 O2 1.975(17) . ?
Zr1 C7 2.59(3) . ?
Zr1 C7 2.59(3) 6_556 ?
Zr1 C8 2.65(3) . ?
Zr1 C6 2.48(3) . ?
Zr1 C6 2.48(3) 6_556 ?
Ag2 P2 2.348(5) . ?
Ag2 Cl2 2.429(5) . ?
Ag1 Ag1 3.098(4) 6_556 ?
Ag1 P3 2.377(7) . ?
Ag1 O8 2.440(14) . ?
S2 O8 1.49(2) . ?
S2 C66 1.80(2) . ?
S2 C66 1.80(2) 6_556 ?
P2 C16 1.844(17) . ?
P2 C19 1.942(18) . ?
P2 C20 1.760(10) . ?
P7 C17 1.845(17) . ?
P7 C18 1.86(2) . ?
P7 C31 1.937(16) . ?
P3 C52 1.84(3) . ?
P3 C53 1.931(15) . ?
P3 C59 1.84(2) . ?
S1 O7 1.46(2) . ?
S1 C65 1.76(3) . ?
S1 C65 1.76(3) 6_556 ?
O13 C38 1.162(18) . ?
O4 C9 1.29(2) . ?
N4 C51 1.38(3) . ?
N4 C52 1.55(2) . ?
N4 C52 1.55(2) 6_556 ?
C51 C50 1.42(2) 6_556 ?
C51 C50 1.42(2) . ?
C50 H50 0.9500 . ?
C50 C49 1.37(2) . ?
C49 H49 0.9500 . ?
C49 C48 1.370(18) . ?
C48 C47 1.46(3) . ?
C47 O11 1.303(14) 6_556 ?
C47 O11 1.303(14) . ?
C52 H52A 0.9900 . ?
C52 H52B 0.9900 . ?
O5 C9 1.290(18) . ?
O12 C38 1.297(18) . ?
O6 C64 1.320(15) . ?
C10 C11 1.3900 . ?
C10 C12 1.3900 . ?
C10 C9 1.495(18) . ?
C11 H11 0.9500 . ?
C11 C14 1.3900 . ?
C14 H14 0.9500 . ?
C14 C15 1.3900 . ?
C15 C13 1.3900 . ?
C15 N1 1.373(15) . ?
C13 H13 0.9500 . ?
C13 C12 1.3900 . ?
C12 H12 0.9500 . ?
N1 C16 1.45(2) . ?
N1 C17 1.52(2) . ?
O1 H1 0.9500 . ?
O16 H16 0.9500 . ?
C38 C36 1.481(18) . ?
O3 H3 0.9500 . ?
O15 H15 0.9500 . ?
N2 C33 1.347(15) . ?
N2 C18 1.57(3) . ?
N2 C19 1.36(2) . ?
C34 H34 0.9500 . ?
C34 C35 1.3900 . ?
C34 C33 1.3900 . ?
C35 H35 0.9500 . ?
C35 C36 1.3900 . ?
C36 C37 1.3900 . ?
C37 H37 0.9500 . ?
C37 C32 1.3900 . ?
C32 H32 0.9500 . ?
C32 C33 1.3900 . ?
C66 H66A 0.9800 . ?
C66 H66B 0.9800 . ?
C66 H66C 0.9800 . ?
C64 C63 1.46(3) . ?
C63 C62 1.360(19) . ?
C63 C62 1.360(19) 6_556 ?
C61 H61 0.9500 . ?
C61 C62 1.38(2) . ?
C61 C60 1.40(2) . ?
C16 H16A 0.9900 . ?
C16 H16B 0.9900 . ?
C17 H17A 0.9900 . ?
C17 H17B 0.9900 . ?
C18 H18A 0.9900 . ?
C18 H18B 0.9900 . ?
N3 C59 1.55(2) 6_556 ?
N3 C59 1.55(2) . ?
N3 C60 1.39(3) . ?
C65 H65A 0.9800 . ?
C65 H65B 0.9800 . ?
C65 H65C 0.9800 . ?
C62 H62 0.9500 . ?
C19 H19A 0.9900 . ?
C19 H19B 0.9900 . ?
C53 C54 1.3900 . ?
C53 C58 1.3900 . ?
C54 H54 0.9500 . ?
C54 C55 1.3900 . ?
C55 H55 0.9500 . ?
C55 C56 1.3900 . ?
C56 H56 0.9500 . ?
C56 C57 1.3900 . ?
C57 H57 0.9500 . ?
C57 C58 1.3900 . ?
C58 H58 0.9500 . ?
C22 H22 0.9500 . ?
C22 C23 1.3900 . ?
C22 C21 1.3900 . ?
C23 H23 0.9500 . ?
C23 C24 1.3900 . ?
C24 H24 0.9500 . ?
C24 C25 1.3900 . ?
C25 H25 0.9500 . ?
C25 C20 1.3900 . ?
C20 C21 1.3900 . ?
C21 H21 0.9500 . ?
C59 H59A 0.9900 . ?
C59 H59B 0.9900 . ?
C46 H46 0.9500 . ?
C46 C45 1.4200 . ?
C46 C42 1.4200 . ?
C45 H45 0.9500 . ?
C45 C44 1.4200 . ?
C44 H44 0.9500 . ?
C44 C43 1.4200 . ?
C43 H43 0.9500 . ?
C43 C42 1.4200 . ?
C42 H42 0.9500 . ?
C7 H7 1.0000 . ?
C7 C8 1.38(3) . ?
C7 C6 1.47(4) . ?
C3 H3A 0.9500 . ?
C3 C4 1.4200 . ?
C3 C2 1.4200 . ?
C4 H4 0.9500 . ?
C4 C5 1.4200 . ?
C5 H5 0.9500 . ?
C5 C1 1.4200 . ?
C1 H1A 0.9500 . ?
C1 C2 1.4200 . ?
C2 H2 0.9500 . ?
C41 H41 0.9500 . ?
C41 C40 1.386(18) . ?
C41 C40 1.386(18) 6_556 ?
C6 C6 1.64(6) 6_556 ?
C6 H6 1.0000 . ?
C31 C26 1.3900 . ?
C31 C30 1.3900 . ?
C26 H26 0.9500 . ?
C26 C27 1.3900 . ?
C27 H27 0.9500 . ?
C27 C28 1.3900 . ?
C28 H28 0.9500 . ?
C28 C29 1.3900 . ?
C29 H29 0.9500 . ?
C29 C30 1.3900 . ?
C30 H30 0.9500 . ?
C39 C39 1.387(19) 6_556 ?
C39 H39 0.9500 . ?
C39 C40 1.389(19) . ?
C40 H40 0.9500 . ?

loop_
_geom_torsion_atom_site_label_1
_geom_torsion_atom_site_label_2
_geom_torsion_atom_site_label_3
_geom_torsion_atom_site_label_4
_geom_torsion
_geom_torsion_site_symmetry_1
_geom_torsion_site_symmetry_2
_geom_torsion_site_symmetry_3
_geom_torsion_site_symmetry_4
_geom_torsion_publ_flag
Zr4 O12 C38 O13 5(2) . . . . ?
Zr4 O12 C38 C36 -178.9(8) . . . . ?
Zr4 C46 C45 C44 -65.8(5) . . . . ?
Zr4 C46 C42 C43 70.7(6) . . . . ?
Zr4 C45 C44 C43 -62.3(5) . . . . ?
Zr4 C44 C43 C42 -64.6(5) . . . . ?
Zr4 C43 C42 C46 -69.9(5) . . . . ?
Zr2 O5 C9 O4 0(3) . . . . ?
Zr2 O5 C9 C10 -170.5(9) . . . . ?
Zr2 O6 C64 O6 11(3) . . . 6_556 ?
Zr2 O6 C64 C63 -172.1(11) . . . . ?
Zr2 C3 C4 C5 -66.5(5) . . . . ?
Zr2 C3 C2 C1 65.7(5) . . . . ?
Zr2 C4 C5 C1 -67.2(5) . . . . ?
Zr2 C5 C1 C2 -66.9(5) . . . . ?
Zr2 C1 C2 C3 -65.9(5) . . . . ?
Ag3 P7 C17 N1 32.7(15) . . . . ?
Ag3 P7 C18 N2 -30.9(13) . . . . ?
Zr3 O13 C38 O12 -4(3) . . . . ?
Zr3 O13 C38 C36 179.5(9) . . . . ?
Zr3 C41 C40 C39 67(2) . . . . ?
Zr3 C39 C40 C41 -72(2) . . . . ?
Zr1 O4 C9 O5 4(3) . . . . ?
Zr1 O4 C9 C10 175.0(9) . . . . ?
Zr1 C7 C8 C7 -62(3) . . . 6_556 ?
Zr1 C7 C6 C6 66.4(6) . . . 6_556 ?
Ag2 P2 C16 N1 -25.0(14) . . . . ?
Ag2 P2 C20 C25 16.2(10) . . . . ?
Ag2 P2 C20 C21 -162.8(7) . . . . ?
Ag1 P3 C52 N4 -27(2) . . . . ?
Ag1 P3 C59 N3 39(3) . . . . ?
P2 C20 C21 C22 178.9(12) . . . . ?
P7 C31 C26 C27 175.0(12) . . . . ?
P7 C31 C30 C29 -174.4(13) . . . . ?
P3 C53 C54 C55 -176.7(13) . . . . ?
P3 C53 C58 C57 176.3(15) . . . . ?
O13 C38 C36 C35 3(2) . . . . ?
O13 C38 C36 C37 174.6(13) . . . . ?
N4 C51 C50 C49 -180(2) . . . . ?
C51 N4 C52 P3 85(3) . . . . ?
C51 C50 C49 C48 -1(3) . . . . ?
C50 C51 C50 C49 9(4) 6_556 . . . ?
C50 C49 C48 C49 -8(4) . . . 6_556 ?
C50 C49 C48 C47 -174(2) . . . . ?
C49 C48 C47 O11 14(3) 6_556 . . 6_556 ?
C49 C48 C47 O11 -179.4(18) . . . 6_556 ?
C49 C48 C47 O11 -14(3) . . . . ?
C49 C48 C47 O11 179.4(18) 6_556 . . . ?
C48 C47 O11 Zr4 -176.5(13) . . . . ?
O11 C47 O11 Zr4 -11(3) 6_556 . . . ?
C52 P3 C59 N3 -94(2) . . . . ?
C52 N4 C51 C50 179(2) 6_556 . . 6_556 ?
C52 N4 C51 C50 -8(4) . . . 6_556 ?
C52 N4 C51 C50 8(4) 6_556 . . . ?
C52 N4 C51 C50 -179(2) . . . . ?
C52 N4 C52 P3 -101(2) 6_556 . . . ?
O12 C38 C36 C35 -173.3(10) . . . . ?
O12 C38 C36 C37 -1.9(17) . . . . ?
O6 C64 C63 C62 -179.3(17) 6_556 . . 6_556 ?
O6 C64 C63 C62 4(3) . . . 6_556 ?
O6 C64 C63 C62 -4(3) 6_556 . . . ?
O6 C64 C63 C62 179.3(17) . . . . ?
C10 C11 C14 C15 0.0 . . . . ?
C11 C10 C12 C13 0.0 . . . . ?
C11 C10 C9 O4 177.0(12) . . . . ?
C11 C10 C9 O5 -11.6(19) . . . . ?
C11 C14 C15 C13 0.0 . . . . ?
C11 C14 C15 N1 -171.8(12) . . . . ?
C14 C15 C13 C12 0.0 . . . . ?
C14 C15 N1 C16 -177.8(11) . . . . ?
C14 C15 N1 C17 -11.3(18) . . . . ?
C15 C13 C12 C10 0.0 . . . . ?
C15 N1 C16 P2 70.3(17) . . . . ?
C15 N1 C17 P7 -78.0(17) . . . . ?
C13 C15 N1 C16 10.2(18) . . . . ?
C13 C15 N1 C17 176.7(10) . . . . ?
C12 C10 C11 C14 0.0 . . . . ?
C12 C10 C9 O4 -3.6(19) . . . . ?
C12 C10 C9 O5 167.8(12) . . . . ?
N1 C15 C13 C12 172.2(12) . . . . ?
C9 C10 C11 C14 179.4(11) . . . . ?
C9 C10 C12 C13 -179.4(12) . . . . ?
C38 C36 C37 C32 -171.2(11) . . . . ?
C34 C35 C36 C38 171.6(11) . . . . ?
C34 C35 C36 C37 0.0 . . . . ?
C35 C34 C33 N2 -175.3(11) . . . . ?
C35 C34 C33 C32 0.0 . . . . ?
C35 C36 C37 C32 0.0 . . . . ?
C36 C37 C32 C33 0.0 . . . . ?
C37 C32 C33 N2 175.1(12) . . . . ?
C37 C32 C33 C34 0.0 . . . . ?
C33 N2 C18 P7 82.7(14) . . . . ?
C33 N2 C19 P2 -88.5(19) . . . . ?
C33 C34 C35 C36 0.0 . . . . ?
C66 S2 O8 Ag1 -79.4(12) 6_556 . . 6_556 ?
C66 S2 O8 Ag1 -179.5(9) . . . 6_556 ?
C66 S2 O8 Ag1 179.5(9) 6_556 . . . ?
C66 S2 O8 Ag1 79.4(12) . . . . ?
C64 C63 C62 C61 -179.9(17) . . . . ?
C16 P2 C20 C25 145.2(9) . . . . ?
C16 P2 C20 C21 -33.8(11) . . . . ?
C16 N1 C17 P7 90.0(15) . . . . ?
C17 P7 C18 N2 95.1(12) . . . . ?
C17 N1 C16 P2 -96.6(14) . . . . ?
C18 P7 C17 N1 -93.2(15) . . . . ?
C18 N2 C33 C34 179.7(12) . . . . ?
C18 N2 C33 C32 4.5(17) . . . . ?
C18 N2 C19 P2 94.4(19) . . . . ?
C62 C63 C62 C61 -5(3) 6_556 . . . ?
C62 C61 C60 C61 -10(4) . . . 6_556 ?
C62 C61 C60 N3 -175(3) . . . . ?
C19 P2 C16 N1 96.9(12) . . . . ?
C19 P2 C20 C25 -108.3(11) . . . . ?
C19 P2 C20 C21 72.7(12) . . . . ?
C19 N2 C33 C34 2.6(19) . . . . ?
C19 N2 C33 C32 -172.6(13) . . . . ?
C19 N2 C18 P7 -100.0(15) . . . . ?
C53 P3 C52 N4 -158.7(15) . . . . ?
C53 P3 C59 N3 165(2) . . . . ?
C53 C54 C55 C56 0.0 . . . . ?
C54 C53 C58 C57 0.0 . . . . ?
C54 C55 C56 C57 0.0 . . . . ?
C55 C56 C57 C58 0.0 . . . . ?
C56 C57 C58 C53 0.0 . . . . ?
C58 C53 C54 C55 0.0 . . . . ?
C22 C23 C24 C25 0.0 . . . . ?
C23 C22 C21 C20 0.0 . . . . ?
C23 C24 C25 C20 0.0 . . . . ?
C24 C25 C20 P2 -179.1(11) . . . . ?
C24 C25 C20 C21 0.0 . . . . ?
C25 C20 C21 C22 0.0 . . . . ?
C20 P2 C16 N1 -154.7(12) . . . . ?
C21 C22 C23 C24 0.0 . . . . ?
C59 P3 C52 N4 102.6(18) . . . . ?
C59 N3 C59 P3 92(4) 6_556 . . . ?
C59 N3 C60 C61 6(5) 6_556 . . 6_556 ?
C59 N3 C60 C61 -6(5) . . . . ?
C59 N3 C60 C61 169(3) 6_556 . . . ?
C59 N3 C60 C61 -169(3) . . . 6_556 ?
C46 C45 C44 Zr4 62.3(5) . . . . ?
C46 C45 C44 C43 0.0 . . . . ?
C45 C46 C42 Zr4 -70.7(6) . . . . ?
C45 C46 C42 C43 0.0 . . . . ?
C45 C44 C43 Zr4 64.6(5) . . . . ?
C45 C44 C43 C42 0.0 . . . . ?
C44 C43 C42 Zr4 69.9(5) . . . . ?
C44 C43 C42 C46 0.0 . . . . ?
C42 C46 C45 Zr4 65.8(5) . . . . ?
C42 C46 C45 C44 0.0 . . . . ?
C3 C4 C5 Zr2 67.2(5) . . . . ?
C3 C4 C5 C1 0.0 . . . . ?
C4 C3 C2 Zr2 -65.7(5) . . . . ?
C4 C3 C2 C1 0.0 . . . . ?
C4 C5 C1 Zr2 66.9(5) . . . . ?
C4 C5 C1 C2 0.0 . . . . ?
C5 C1 C2 Zr2 65.9(5) . . . . ?
C5 C1 C2 C3 0.0 . . . . ?
C2 C3 C4 Zr2 66.5(5) . . . . ?
C2 C3 C4 C5 0.0 . . . . ?
C8 C7 C6 Zr1 -66(2) . . . . ?
C8 C7 C6 C6 0(2) . . . 6_556 ?
C6 C7 C8 Zr1 61.4(19) . . . . ?
C6 C7 C8 C7 0(4) . . . 6_556 ?
C31 P7 C17 N1 157.6(13) . . . . ?
C31 P7 C18 N2 -158.0(11) . . . . ?
C31 C26 C27 C28 0.0 . . . . ?
C26 C31 C30 C29 0.0 . . . . ?
C26 C27 C28 C29 0.0 . . . . ?
C27 C28 C29 C30 0.0 . . . . ?
C28 C29 C30 C31 0.0 . . . . ?
C30 C31 C26 C27 0.0 . . . . ?
C39 C39 C40 Zr3 68.8(5) 6_556 . . . ?
C39 C39 C40 C41 -3(3) 6_556 . . . ?
C40 C41 C40 Zr3 -62(2) 6_556 . . . ?
C40 C41 C40 C39 4(4) 6_556 . . . ?
C60 C61 C62 C63 8(3) . . . . ?
C60 N3 C59 P3 -93(4) . . . . ?

loop_
_smtbx_masks_void_nr
_smtbx_masks_void_average_x
_smtbx_masks_void_average_y
_smtbx_masks_void_average_z
_smtbx_masks_void_volume
_smtbx_masks_void_count_electrons
_smtbx_masks_void_content
1 -0.771 -0.374 -0.837 12285.6 6953.3 '128 C2H6SO,24 PF6'
